data_7234893
loop_
_publ_author_name
'Ishikawa, Ryuta'
'Ueno, Shunya'
'Iguchi, Hiroaki'
'Breedlove, Brian K.'
'Yamashita, Masahiro'
'Kawata, Satoshi'

_publ_section_title
;
 Supramolecular self-assembled coordination architecture composed of a
 doubly bis(2-pyridyl)pyrazolate bridged dinuclear CuII complex and
 7,7&#x2032;,8,8&#x2032;,-tetracyano-p-quinodimethanide radicals
;
_journal_issue 2
_journal_name_full CrystEngComm
_journal_page_first 159
_journal_page_last 163
_journal_paper_doi 10.1039/C9CE01580A
_journal_volume 22
_journal_year 2020
_chemical_formula_moiety 'C76 H44 Cu4 N24, 2(C12 H4 N4)'
_chemical_formula_sum 'C100 H52 Cu4 N32'
_chemical_formula_weight 1955.91
_space_group_crystal_system monoclinic
_space_group_IT_number 14
_space_group_name_Hall '-P 2ybc'
_space_group_name_H-M_alt 'P 1 21/c 1'
_symmetry_space_group_name_Hall '-P 2ybc'
_symmetry_space_group_name_H-M 'P 1 21/c 1'
_atom_sites_solution_hydrogens geom
_atom_sites_solution_primary direct
_atom_sites_solution_secondary difmap
_audit_update_record
;
2019-10-10 deposited with the CCDC.    2019-10-31 downloaded from the CCDC.
;
_cell_angle_alpha 90.0000
_cell_angle_beta 106.326(3)
_cell_angle_gamma 90.0000
_cell_formula_units_Z 2
_cell_length_a 14.2340(13)
_cell_length_b 19.8446(19)
_cell_length_c 15.4520(16)
_cell_measurement_reflns_used 15493
_cell_measurement_temperature 200
_cell_measurement_theta_max 27.45
_cell_measurement_theta_min 3.08
_cell_volume 4188.7(7)
_computing_cell_refinement 'RAPID AUTO'
_computing_data_collection 'RAPID AUTO (Rigaku, ????)'
_computing_data_reduction 'RAPID AUTO'
_computing_molecular_graphics 'CrystalStructure 4.2.2'
_computing_publication_material 'CrystalStructure 4.2.2 (Rigaku, 2016)'
_computing_structure_refinement 'SHELXL Version 2014/7 (Sheldrick, 2008)'
_computing_structure_solution 'SIR92 (Altomare, et al., 1994)'
_diffrn_ambient_temperature 200
_diffrn_detector_area_resol_mean 10.000
_diffrn_measured_fraction_theta_full 0.991
_diffrn_measured_fraction_theta_max 0.991
_diffrn_measurement_device_type 'Rigaku R-AXIS RAPID'
_diffrn_measurement_method \w
_diffrn_radiation_type 'Mo K\a'
_diffrn_radiation_wavelength 0.71075
_diffrn_reflns_av_R_equivalents 0.0575
_diffrn_reflns_Laue_measured_fraction_full 0.991
_diffrn_reflns_Laue_measured_fraction_max 0.991
_diffrn_reflns_limit_h_max 16
_diffrn_reflns_limit_h_min -16
_diffrn_reflns_limit_k_max 23
_diffrn_reflns_limit_k_min -23
_diffrn_reflns_limit_l_max 18
_diffrn_reflns_limit_l_min -18
_diffrn_reflns_number 27733
_diffrn_reflns_point_group_measured_fraction_full 0.991
_diffrn_reflns_point_group_measured_fraction_max 0.991
_diffrn_reflns_theta_full 24.997
_diffrn_reflns_theta_max 24.997
_diffrn_reflns_theta_min 3.079
_diffrn_standards_number 0
_exptl_absorpt_coefficient_mu 1.076
_exptl_absorpt_correction_T_max 0.898
_exptl_absorpt_correction_T_min 0.594
_exptl_absorpt_correction_type multi-scan
_exptl_absorpt_process_details 'ABSCOR (Rigaku, 1995)'
_exptl_crystal_colour 'dark green'
_exptl_crystal_density_diffrn 1.551
_exptl_crystal_density_method 'not measured'
_exptl_crystal_description block
_exptl_crystal_F_000 1984.00
_exptl_crystal_preparation 'Magnetic properties'
_exptl_crystal_recrystallization_method 'liquid-liquid slow diffusion'
_exptl_crystal_size_max 0.200
_exptl_crystal_size_mid 0.170
_exptl_crystal_size_min 0.100
_refine_diff_density_max 0.42
_refine_diff_density_min -0.50
_refine_ls_extinction_method none
_refine_ls_goodness_of_fit_ref 1.043
_refine_ls_hydrogen_treatment constr
_refine_ls_number_parameters 613
_refine_ls_number_reflns 7302
_refine_ls_number_restraints 0
_refine_ls_R_factor_all 0.0688
_refine_ls_R_factor_gt 0.0433
_refine_ls_shift/su_max 0.001
_refine_ls_structure_factor_coef Fsqd
_refine_ls_weighting_details 'w = 1/[\s^2^(Fo^2^)+(0.0732P)^2^+1.1155P] where P=(Fo^2^+2Fc^2^)/3'
_refine_ls_weighting_scheme calc
_refine_ls_wR_factor_gt 0.1126
_refine_ls_wR_factor_ref 0.1321
_reflns_Friedel_coverage 0.000
_reflns_number_gt 5354
_reflns_number_total 7302
_reflns_threshold_expression F^2^>2.0\s(F^2^)
_cod_data_source_file c9ce01580a2.cif
_cod_data_source_block Cu4bpypz4TCNQ4
_cod_depositor_comments
;Adding full bibliography for 7234893.cif.

 Adding full bibliography for 7234893.cif.
;
_cod_database_code 7234893

loop_
_space_group_symop_id
_space_group_symop_operation_xyz
1 +X,+Y,+Z
2 -X,1/2+Y,1/2-Z
3 -X,-Y,-Z
4 +X,-1/2-Y,-1/2+Z

loop_
_atom_site_label
_atom_site_type_symbol
_atom_site_fract_x
_atom_site_fract_y
_atom_site_fract_z
_atom_site_U_iso_or_equiv
_atom_site_adp_type
_atom_site_occupancy
_atom_site_site_symmetry_order
_atom_site_calc_flag
_atom_site_refinement_flags_posn
_atom_site_refinement_flags_adp
Cu1 Cu 0.11028(3) 0.18630(2) 0.57574(3) 0.02560(14) Uani 1 1 d . .
Cu2 Cu -0.18208(3) 0.18565(2) 0.53253(3) 0.02529(14) Uani 1 1 d . .
N1 N 0.19109(19) 0.11793(14) 0.5225(2) 0.0244(6) Uani 1 1 d . .
N2 N 0.00519(19) 0.13100(14) 0.50187(19) 0.0245(6) Uani 1 1 d . .
N3 N -0.09210(19) 0.13012(14) 0.4877(2) 0.0264(7) Uani 1 1 d . .
N4 N -0.2804(2) 0.11714(14) 0.4513(2) 0.0254(7) Uani 1 1 d . .
N5 N -0.2602(2) 0.24171(14) 0.6025(2) 0.0270(7) Uani 1 1 d . .
N6 N -0.0751(2) 0.23131(15) 0.6191(2) 0.0273(7) Uani 1 1 d . .
N7 N 0.0220(2) 0.23193(15) 0.6328(2) 0.0265(7) Uani 1 1 d . .
N8 N 0.2097(2) 0.24406(14) 0.67075(19) 0.0255(7) Uani 1 1 d . .
N9 N 0.1098(2) 0.26828(17) 0.4641(2) 0.0361(8) Uani 1 1 d . .
N10 N 0.1160(3) 0.40297(18) 0.2336(3) 0.0463(9) Uani 1 1 d . .
N11 N 0.1887(2) 0.73166(17) 0.5716(2) 0.0350(8) Uani 1 1 d . .
N12 N 0.1629(3) 0.60552(17) 0.7982(3) 0.0467(9) Uani 1 1 d . .
N13 N 0.3698(3) 0.26274(18) 0.4995(2) 0.0450(9) Uani 1 1 d . .
N14 N 0.3579(3) 0.39217(18) 0.2709(3) 0.0442(9) Uani 1 1 d . .
N15 N 0.4245(3) 0.72752(19) 0.6267(2) 0.0461(9) Uani 1 1 d . .
N16 N 0.4180(3) 0.58767(19) 0.8451(3) 0.0448(9) Uani 1 1 d . .
C1 C 0.2886(3) 0.11210(18) 0.5362(3) 0.0290(8) Uani 1 1 d . .
H1 H 0.3304 0.1406 0.5798 0.035 Uiso 1 1 calc R U
C2 C 0.3312(3) 0.06714(19) 0.4906(3) 0.0321(9) Uani 1 1 d . .
H2 H 0.4003 0.0654 0.5024 0.039 Uiso 1 1 calc R U
C3 C 0.2721(3) 0.0248(2) 0.4276(3) 0.0344(9) Uani 1 1 d . .
H3 H 0.2998 -0.0064 0.3951 0.041 Uiso 1 1 calc R U
C4 C 0.1709(3) 0.02883(19) 0.4125(3) 0.0305(8) Uani 1 1 d . .
H4 H 0.1286 -0.0001 0.3700 0.037 Uiso 1 1 calc R U
C5 C 0.1329(2) 0.07557(17) 0.4602(2) 0.0243(8) Uani 1 1 d . .
C6 C 0.0289(2) 0.08288(17) 0.4505(2) 0.0231(7) Uani 1 1 d . .
C7 C -0.0561(2) 0.04947(17) 0.4004(2) 0.0266(8) Uani 1 1 d . .
H5 H -0.0617 0.0136 0.3585 0.032 Uiso 1 1 calc R U
C8 C -0.1304(2) 0.08189(17) 0.4274(2) 0.0234(8) Uani 1 1 d . .
C9 C -0.2370(2) 0.07481(17) 0.4054(2) 0.0244(8) Uani 1 1 d . .
C10 C -0.2894(2) 0.02849(17) 0.3428(2) 0.0263(8) Uani 1 1 d . .
H6 H -0.2568 -0.0004 0.3116 0.032 Uiso 1 1 calc R U
C11 C -0.3898(3) 0.02528(18) 0.3269(3) 0.0309(8) Uani 1 1 d . .
H7 H -0.4277 -0.0052 0.2835 0.037 Uiso 1 1 calc R U
C12 C -0.4345(3) 0.06757(19) 0.3756(3) 0.0339(9) Uani 1 1 d . .
H8 H -0.5034 0.0659 0.3664 0.041 Uiso 1 1 calc R U
C13 C -0.3777(3) 0.11177(18) 0.4370(3) 0.0313(9) Uani 1 1 d . .
H9 H -0.4086 0.1397 0.4707 0.038 Uiso 1 1 calc R U
C14 C -0.3577(3) 0.24783(19) 0.5884(3) 0.0339(9) Uani 1 1 d . .
H10 H -0.3999 0.2266 0.5369 0.041 Uiso 1 1 calc R U
C15 C -0.3989(3) 0.2834(2) 0.6450(3) 0.0388(10) Uani 1 1 d . .
H11 H -0.4680 0.2865 0.6326 0.047 Uiso 1 1 calc R U
C16 C -0.3381(3) 0.3146(2) 0.7206(3) 0.0424(11) Uani 1 1 d . .
H12 H -0.3645 0.3380 0.7621 0.051 Uiso 1 1 calc R U
C17 C -0.2385(3) 0.3108(2) 0.7337(3) 0.0388(10) Uani 1 1 d . .
H13 H -0.1954 0.3333 0.7835 0.047 Uiso 1 1 calc R U
C18 C -0.2008(2) 0.27443(18) 0.6748(2) 0.0268(8) Uani 1 1 d . .
C19 C -0.0968(2) 0.26841(18) 0.6836(2) 0.0278(8) Uani 1 1 d . .
C20 C -0.0109(3) 0.2937(2) 0.7420(3) 0.0353(9) Uani 1 1 d . .
H14 H -0.0040 0.3210 0.7939 0.042 Uiso 1 1 calc R U
C21 C 0.0627(2) 0.26947(19) 0.7065(3) 0.0294(8) Uani 1 1 d . .
C22 C 0.1686(3) 0.27628(19) 0.7284(2) 0.0290(8) Uani 1 1 d . .
C23 C 0.2253(3) 0.3124(2) 0.8013(3) 0.0418(10) Uani 1 1 d . .
H15 H 0.1959 0.3331 0.8427 0.050 Uiso 1 1 calc R U
C24 C 0.3245(3) 0.3180(2) 0.8132(3) 0.0401(10) Uani 1 1 d . .
H16 H 0.3642 0.3419 0.8634 0.048 Uiso 1 1 calc R U
C25 C 0.3655(3) 0.2888(2) 0.7522(3) 0.0339(9) Uani 1 1 d . .
H17 H 0.4333 0.2939 0.7576 0.041 Uiso 1 1 calc R U
C26 C 0.3056(3) 0.25196(19) 0.6827(3) 0.0314(9) Uani 1 1 d . .
H18 H 0.3342 0.2310 0.6410 0.038 Uiso 1 1 calc R U
C27 C 0.1129(3) 0.32047(19) 0.4327(2) 0.0281(8) Uani 1 1 d . .
C28 C 0.1172(3) 0.39400(19) 0.3076(3) 0.0330(9) Uani 1 1 d . .
C29 C 0.1190(2) 0.38683(17) 0.3997(3) 0.0291(8) Uani 1 1 d . .
C30 C 0.1247(2) 0.44350(18) 0.4566(3) 0.0289(8) Uani 1 1 d . .
C31 C 0.1196(3) 0.43739(19) 0.5470(3) 0.0324(9) Uani 1 1 d . .
H19 H 0.1090 0.3943 0.5693 0.039 Uiso 1 1 calc R U
C32 C 0.1361(3) 0.50968(18) 0.4262(3) 0.0314(9) Uani 1 1 d . .
H20 H 0.1367 0.5161 0.3654 0.038 Uiso 1 1 calc R U
C33 C 0.1461(3) 0.56422(19) 0.4817(3) 0.0314(8) Uani 1 1 d . .
H21 H 0.1539 0.6076 0.4586 0.038 Uiso 1 1 calc R U
C34 C 0.1294(3) 0.49211(18) 0.6023(3) 0.0310(8) Uani 1 1 d . .
H22 H 0.1256 0.4859 0.6622 0.037 Uiso 1 1 calc R U
C35 C 0.1453(2) 0.55789(18) 0.5734(3) 0.0290(8) Uani 1 1 d . .
C36 C 0.1607(3) 0.61464(18) 0.6310(3) 0.0315(9) Uani 1 1 d . .
C37 C 0.1759(2) 0.67965(19) 0.5995(2) 0.0280(8) Uani 1 1 d . .
C38 C 0.1613(3) 0.60985(19) 0.7231(3) 0.0337(9) Uani 1 1 d . .
C39 C 0.3635(3) 0.3163(2) 0.4709(3) 0.0349(9) Uani 1 1 d . .
C40 C 0.3585(3) 0.38914(18) 0.3458(3) 0.0330(9) Uani 1 1 d . .
C41 C 0.3593(3) 0.38354(19) 0.4379(3) 0.0312(9) Uani 1 1 d . .
C42 C 0.3662(2) 0.43949(18) 0.4950(2) 0.0279(8) Uani 1 1 d . .
C43 C 0.3648(3) 0.43180(19) 0.5864(3) 0.0324(9) Uani 1 1 d . .
H23 H 0.3577 0.3879 0.6082 0.039 Uiso 1 1 calc R U
C44 C 0.3771(3) 0.50674(19) 0.4669(3) 0.0336(9) Uani 1 1 d . .
H24 H 0.3780 0.5146 0.4065 0.040 Uiso 1 1 calc R U
C45 C 0.3863(3) 0.5601(2) 0.5243(3) 0.0352(9) Uani 1 1 d . .
H25 H 0.3941 0.6041 0.5030 0.042 Uiso 1 1 calc R U
C46 C 0.3731(3) 0.48487(19) 0.6435(3) 0.0322(9) Uani 1 1 d . .
H26 H 0.3713 0.4772 0.7037 0.039 Uiso 1 1 calc R U
C47 C 0.3846(2) 0.55170(19) 0.6150(3) 0.0302(8) Uani 1 1 d . .
C48 C 0.3961(2) 0.60701(19) 0.6760(3) 0.0320(9) Uani 1 1 d . .
C49 C 0.4121(3) 0.6737(2) 0.6487(3) 0.0355(9) Uani 1 1 d . .
C50 C 0.4073(3) 0.59653(19) 0.7695(3) 0.0345(9) Uani 1 1 d . .

loop_
_atom_site_aniso_label
_atom_site_aniso_U_11
_atom_site_aniso_U_22
_atom_site_aniso_U_33
_atom_site_aniso_U_23
_atom_site_aniso_U_13
_atom_site_aniso_U_12
Cu1 0.0252(2) 0.0239(3) 0.0274(3) -0.00749(19) 0.00704(18) -0.00059(17)
Cu2 0.0251(2) 0.0234(3) 0.0271(3) -0.0070(2) 0.00694(18) 0.00000(17)
N1 0.0246(15) 0.0203(15) 0.0276(17) 0.0012(13) 0.0065(12) 0.0007(11)
N2 0.0266(15) 0.0232(16) 0.0230(16) -0.0035(13) 0.0059(12) 0.0020(12)
N3 0.0262(15) 0.0231(16) 0.0297(17) -0.0032(14) 0.0075(12) 0.0003(12)
N4 0.0281(15) 0.0220(16) 0.0256(16) -0.0019(13) 0.0070(12) -0.0018(12)
N5 0.0301(16) 0.0232(16) 0.0275(17) -0.0053(14) 0.0079(13) 0.0011(12)
N6 0.0262(16) 0.0262(16) 0.0296(17) -0.0015(14) 0.0077(13) 0.0027(12)
N7 0.0269(15) 0.0246(16) 0.0279(17) -0.0041(14) 0.0077(12) -0.0001(12)
N8 0.0313(16) 0.0255(16) 0.0201(16) 0.0013(13) 0.0078(12) -0.0009(12)
N9 0.047(2) 0.0303(19) 0.0294(19) 0.0004(16) 0.0089(15) -0.0023(15)
N10 0.059(2) 0.039(2) 0.039(2) 0.0008(18) 0.0098(18) -0.0063(17)
N11 0.0432(19) 0.0283(19) 0.0320(19) 0.0017(16) 0.0082(15) -0.0008(14)
N12 0.070(3) 0.027(2) 0.049(2) 0.0060(18) 0.028(2) 0.0012(16)
N13 0.069(2) 0.032(2) 0.035(2) 0.0004(17) 0.0155(17) -0.0044(17)
N14 0.061(2) 0.034(2) 0.038(2) 0.0024(17) 0.0149(18) 0.0011(16)
N15 0.049(2) 0.039(2) 0.046(2) 0.0000(19) 0.0069(17) -0.0055(17)
N16 0.054(2) 0.045(2) 0.038(2) -0.0021(18) 0.0162(17) 0.0021(17)
C1 0.0320(19) 0.025(2) 0.030(2) -0.0012(17) 0.0084(15) -0.0040(15)
C2 0.0312(19) 0.033(2) 0.035(2) 0.0072(19) 0.0136(16) 0.0067(16)
C3 0.041(2) 0.032(2) 0.035(2) 0.0041(19) 0.0175(17) 0.0098(17)
C4 0.035(2) 0.026(2) 0.032(2) -0.0028(17) 0.0115(16) 0.0022(15)
C5 0.0282(18) 0.0216(18) 0.0258(19) 0.0007(16) 0.0121(15) 0.0009(14)
C6 0.0344(19) 0.0198(18) 0.0179(18) 0.0001(15) 0.0118(14) 0.0028(14)
C7 0.0322(19) 0.0202(18) 0.029(2) -0.0024(16) 0.0107(15) -0.0036(14)
C8 0.0265(17) 0.0188(18) 0.0239(19) -0.0035(15) 0.0053(14) -0.0018(14)
C9 0.0317(18) 0.0177(18) 0.0247(19) 0.0037(15) 0.0092(15) 0.0002(14)
C10 0.0308(18) 0.0203(18) 0.028(2) -0.0039(16) 0.0088(15) -0.0013(14)
C11 0.035(2) 0.025(2) 0.031(2) -0.0015(17) 0.0073(16) -0.0074(15)
C12 0.0269(19) 0.032(2) 0.043(2) -0.0013(19) 0.0092(16) -0.0021(16)
C13 0.036(2) 0.0223(19) 0.039(2) -0.0036(17) 0.0157(17) -0.0015(15)
C14 0.031(2) 0.036(2) 0.033(2) -0.0128(18) 0.0057(16) 0.0002(16)
C15 0.028(2) 0.045(2) 0.045(3) -0.013(2) 0.0131(18) -0.0002(17)
C16 0.037(2) 0.052(3) 0.042(3) -0.018(2) 0.0169(19) 0.0037(18)
C17 0.034(2) 0.048(3) 0.033(2) -0.016(2) 0.0083(17) -0.0003(18)
C18 0.0302(19) 0.029(2) 0.0226(19) -0.0028(17) 0.0093(15) 0.0005(15)
C19 0.0329(19) 0.027(2) 0.024(2) -0.0057(17) 0.0096(15) 0.0014(15)
C20 0.032(2) 0.036(2) 0.036(2) -0.0184(19) 0.0074(17) -0.0007(16)
C21 0.0277(18) 0.029(2) 0.030(2) -0.0059(18) 0.0049(15) 0.0009(15)
C22 0.0324(19) 0.028(2) 0.027(2) -0.0034(17) 0.0093(16) -0.0017(15)
C23 0.031(2) 0.056(3) 0.041(2) -0.020(2) 0.0140(18) -0.0061(18)
C24 0.035(2) 0.051(3) 0.031(2) -0.011(2) 0.0045(17) -0.0115(18)
C25 0.0286(19) 0.034(2) 0.039(2) 0.0007(19) 0.0088(17) -0.0073(16)
C26 0.031(2) 0.031(2) 0.034(2) 0.0013(18) 0.0128(16) 0.0003(16)
C27 0.0292(19) 0.029(2) 0.024(2) -0.0012(18) 0.0039(15) -0.0019(15)
C28 0.038(2) 0.025(2) 0.034(2) 0.0016(18) 0.0063(17) -0.0050(16)
C29 0.0314(19) 0.0217(19) 0.033(2) -0.0006(17) 0.0071(16) -0.0031(14)
C30 0.0244(18) 0.0241(19) 0.037(2) 0.0047(18) 0.0065(15) 0.0008(14)
C31 0.036(2) 0.023(2) 0.040(2) 0.0051(18) 0.0129(17) -0.0021(15)
C32 0.040(2) 0.031(2) 0.023(2) 0.0018(17) 0.0084(16) -0.0042(16)
C33 0.039(2) 0.023(2) 0.033(2) 0.0026(18) 0.0102(16) -0.0037(16)
C34 0.038(2) 0.026(2) 0.031(2) -0.0011(17) 0.0117(16) 0.0000(16)
C35 0.0237(17) 0.025(2) 0.037(2) 0.0021(18) 0.0069(15) 0.0029(14)
C36 0.0301(19) 0.025(2) 0.039(2) 0.0014(18) 0.0085(16) -0.0013(15)
C37 0.0268(19) 0.029(2) 0.026(2) -0.0050(18) 0.0043(15) 0.0022(15)
C38 0.041(2) 0.022(2) 0.041(3) 0.0029(19) 0.0161(18) 0.0017(15)
C39 0.039(2) 0.036(2) 0.031(2) 0.001(2) 0.0116(17) -0.0025(17)
C40 0.035(2) 0.020(2) 0.043(3) -0.0027(19) 0.0076(17) 0.0002(15)
C41 0.034(2) 0.029(2) 0.032(2) 0.0032(18) 0.0109(16) 0.0011(15)
C42 0.0250(18) 0.029(2) 0.028(2) -0.0014(17) 0.0050(14) -0.0010(15)
C43 0.038(2) 0.023(2) 0.038(2) 0.0023(18) 0.0145(17) -0.0048(16)
C44 0.036(2) 0.031(2) 0.033(2) 0.0038(19) 0.0087(16) 0.0015(16)
C45 0.033(2) 0.028(2) 0.043(2) 0.0034(19) 0.0073(17) 0.0031(16)
C46 0.034(2) 0.035(2) 0.028(2) 0.0018(18) 0.0102(16) -0.0031(16)
C47 0.0246(18) 0.029(2) 0.037(2) -0.0033(18) 0.0082(15) -0.0021(15)
C48 0.0254(18) 0.033(2) 0.036(2) -0.0012(18) 0.0072(16) -0.0007(15)
C49 0.032(2) 0.036(2) 0.037(2) -0.009(2) 0.0064(17) -0.0004(17)
C50 0.034(2) 0.025(2) 0.045(3) -0.007(2) 0.0124(18) -0.0020(16)

loop_
_atom_type_symbol
_atom_type_description
_atom_type_scat_dispersion_real
_atom_type_scat_dispersion_imag
_atom_type_scat_source
Cu Cu 0.3201 1.2651
;
International Tables for Crystallography
(Vol. C, Tables 4.2.6.8 and 6.1.1.4)
;
C C 0.0033 0.0016
;
International Tables for Crystallography
(Vol. C, Tables 4.2.6.8 and 6.1.1.4)
;
H H 0.0000 0.0000
;
International Tables for Crystallography
(Vol. C, Table 6.1.1.4)
;
N N 0.0061 0.0033
;
International Tables for Crystallography
(Vol. C, Tables 4.2.6.8 and 6.1.1.4)
;

loop_
_geom_angle_atom_site_label_1
_geom_angle_atom_site_label_2
_geom_angle_atom_site_label_3
_geom_angle
_geom_angle_site_symmetry_3
N2 Cu1 N7 92.32(12) .
N2 Cu1 N8 170.36(11) .
N7 Cu1 N8 79.70(11) .
N2 Cu1 N1 79.66(11) .
N7 Cu1 N1 167.22(12) .
N8 Cu1 N1 107.19(11) .
N2 Cu1 N9 96.65(11) .
N7 Cu1 N9 98.06(12) .
N8 Cu1 N9 89.86(11) .
N1 Cu1 N9 92.78(11) .
N6 Cu2 N3 92.40(12) .
N6 Cu2 N5 79.81(11) .
N3 Cu2 N5 169.83(12) .
N6 Cu2 N4 167.33(12) .
N3 Cu2 N4 79.41(11) .
N5 Cu2 N4 107.08(11) .
N6 Cu2 N11 91.08(12) 3_566
N3 Cu2 N11 93.26(12) 3_566
N5 Cu2 N11 93.40(12) 3_566
N4 Cu2 N11 98.97(11) 3_566
C1 N1 C5 116.7(3) .
C1 N1 Cu1 130.5(2) .
C5 N1 Cu1 112.6(2) .
N3 N2 C6 108.3(3) .
N3 N2 Cu1 133.8(2) .
C6 N2 Cu1 117.9(2) .
N2 N3 C8 108.9(3) .
N2 N3 Cu2 133.1(2) .
C8 N3 Cu2 118.0(2) .
C13 N4 C9 117.7(3) .
C13 N4 Cu2 129.3(2) .
C9 N4 Cu2 112.9(2) .
C14 N5 C18 117.6(3) .
C14 N5 Cu2 129.9(2) .
C18 N5 Cu2 112.5(2) .
N7 N6 C19 108.7(3) .
N7 N6 Cu2 133.4(2) .
C19 N6 Cu2 117.8(2) .
N6 N7 C21 108.6(3) .
N6 N7 Cu1 133.8(2) .
C21 N7 Cu1 117.4(2) .
C26 N8 C22 117.9(3) .
C26 N8 Cu1 129.1(2) .
C22 N8 Cu1 113.0(2) .
C27 N9 Cu1 158.9(3) .
C37 N11 Cu2 158.2(3) 3_566
N1 C1 C2 123.8(3) .
N1 C1 H1 118.1 .
C2 C1 H1 118.1 .
C3 C2 C1 119.1(3) .
C3 C2 H2 120.4 .
C1 C2 H2 120.4 .
C2 C3 C4 118.6(3) .
C2 C3 H3 120.7 .
C4 C3 H3 120.7 .
C5 C4 C3 119.2(3) .
C5 C4 H4 120.4 .
C3 C4 H4 120.4 .
N1 C5 C4 122.4(3) .
N1 C5 C6 114.2(3) .
C4 C5 C6 123.4(3) .
N2 C6 C7 109.8(3) .
N2 C6 C5 115.3(3) .
C7 C6 C5 134.8(3) .
C8 C7 C6 103.1(3) .
C8 C7 H5 128.5 .
C6 C7 H5 128.5 .
N3 C8 C7 110.0(3) .
N3 C8 C9 115.0(3) .
C7 C8 C9 135.0(3) .
N4 C9 C10 122.6(3) .
N4 C9 C8 114.5(3) .
C10 C9 C8 122.9(3) .
C11 C10 C9 118.7(3) .
C11 C10 H6 120.6 .
C9 C10 H6 120.6 .
C10 C11 C12 118.9(3) .
C10 C11 H7 120.6 .
C12 C11 H7 120.6 .
C13 C12 C11 119.1(3) .
C13 C12 H8 120.5 .
C11 C12 H8 120.5 .
N4 C13 C12 122.9(3) .
N4 C13 H9 118.5 .
C12 C13 H9 118.5 .
N5 C14 C15 123.1(3) .
N5 C14 H10 118.5 .
C15 C14 H10 118.5 .
C14 C15 C16 119.2(4) .
C14 C15 H11 120.4 .
C16 C15 H11 120.4 .
C17 C16 C15 118.1(4) .
C17 C16 H12 120.9 .
C15 C16 H12 120.9 .
C16 C17 C18 120.4(4) .
C16 C17 H13 119.8 .
C18 C17 H13 119.8 .
N5 C18 C17 121.6(3) .
N5 C18 C19 114.7(3) .
C17 C18 C19 123.7(3) .
N6 C19 C20 109.5(3) .
N6 C19 C18 114.7(3) .
C20 C19 C18 135.8(3) .
C19 C20 C21 103.9(3) .
C19 C20 H14 128.0 .
C21 C20 H14 128.0 .
N7 C21 C20 109.3(3) .
N7 C21 C22 114.8(3) .
C20 C21 C22 135.9(3) .
N8 C22 C23 121.2(3) .
N8 C22 C21 114.4(3) .
C23 C22 C21 124.4(3) .
C24 C23 C22 119.4(4) .
C24 C23 H15 120.3 .
C22 C23 H15 120.3 .
C25 C24 C23 119.7(4) .
C25 C24 H16 120.2 .
C23 C24 H16 120.2 .
C24 C25 C26 118.0(3) .
C24 C25 H17 121.0 .
C26 C25 H17 121.0 .
N8 C26 C25 123.7(3) .
N8 C26 H18 118.2 .
C25 C26 H18 118.2 .
N9 C27 C29 176.2(4) .
N10 C28 C29 176.8(4) .
C30 C29 C28 121.6(3) .
C30 C29 C27 120.7(3) .
C28 C29 C27 117.7(3) .
C29 C30 C32 121.4(3) .
C29 C30 C31 122.2(3) .
C32 C30 C31 116.5(3) .
C34 C31 C30 121.5(3) .
C34 C31 H19 119.3 .
C30 C31 H19 119.3 .
C33 C32 C30 121.9(4) .
C33 C32 H20 119.1 .
C30 C32 H20 119.1 .
C32 C33 C35 121.8(3) .
C32 C33 H21 119.1 .
C35 C33 H21 119.1 .
C31 C34 C35 122.2(4) .
C31 C34 H22 118.9 .
C35 C34 H22 118.9 .
C36 C35 C34 123.0(3) .
C36 C35 C33 120.8(3) .
C34 C35 C33 116.1(3) .
C35 C36 C37 121.3(4) .
C35 C36 C38 122.2(3) .
C37 C36 C38 116.5(3) .
N11 C37 C36 177.9(4) .
N12 C38 C36 179.2(4) .
N13 C39 C41 177.7(5) .
N14 C40 C41 178.5(4) .
C42 C41 C39 121.8(4) .
C42 C41 C40 123.1(3) .
C39 C41 C40 114.8(3) .
C41 C42 C44 122.9(3) .
C41 C42 C43 121.3(3) .
C44 C42 C43 115.8(3) .
C46 C43 C42 122.5(3) .
C46 C43 H23 118.8 .
C42 C43 H23 118.8 .
C45 C44 C42 121.8(4) .
C45 C44 H24 119.1 .
C42 C44 H24 119.1 .
C44 C45 C47 121.8(4) .
C44 C45 H25 119.1 .
C47 C45 H25 119.1 .
C43 C46 C47 121.4(4) .
C43 C46 H26 119.3 .
C47 C46 H26 119.3 .
C45 C47 C46 116.8(3) .
C45 C47 C48 122.1(3) .
C46 C47 C48 121.1(4) .
C50 C48 C47 121.2(3) .
C50 C48 C49 117.0(4) .
C47 C48 C49 121.1(4) .
N15 C49 C48 179.7(4) .
N16 C50 C48 178.8(4) .

loop_
_geom_bond_atom_site_label_1
_geom_bond_atom_site_label_2
_geom_bond_distance
_geom_bond_site_symmetry_2
Cu1 N2 1.945(3) .
Cu1 N7 1.949(3) .
Cu1 N8 2.074(3) .
Cu1 N1 2.091(3) .
Cu1 N9 2.370(3) .
Cu2 N6 1.946(3) .
Cu2 N3 1.958(3) .
Cu2 N5 2.078(3) .
Cu2 N4 2.097(3) .
Cu2 N11 2.281(3) 3_566
N1 C1 1.349(4) .
N1 C5 1.368(4) .
N2 N3 1.340(4) .
N2 C6 1.344(4) .
N3 C8 1.340(4) .
N4 C13 1.343(4) .
N4 C9 1.356(4) .
N5 C14 1.348(4) .
N5 C18 1.361(4) .
N6 N7 1.338(4) .
N6 C19 1.343(4) .
N7 C21 1.348(5) .
N8 C26 1.335(4) .
N8 C22 1.356(5) .
N9 C27 1.150(5) .
N10 C28 1.152(5) .
N11 C37 1.153(5) .
N11 Cu2 2.281(3) 3_566
N12 C38 1.158(5) .
N13 C39 1.146(5) .
N14 C40 1.156(5) .
N15 C49 1.150(5) .
N16 C50 1.148(5) .
C1 C2 1.378(5) .
C1 H1 0.9500 .
C2 C3 1.378(5) .
C2 H2 0.9500 .
C3 C4 1.395(5) .
C3 H3 0.9500 .
C4 C5 1.386(5) .
C4 H4 0.9500 .
C5 C6 1.452(4) .
C6 C7 1.406(5) .
C7 C8 1.398(5) .
C7 H5 0.9500 .
C8 C9 1.464(5) .
C9 C10 1.389(5) .
C10 C11 1.382(5) .
C10 H6 0.9500 .
C11 C12 1.395(5) .
C11 H7 0.9500 .
C12 C13 1.376(5) .
C12 H8 0.9500 .
C13 H9 0.9500 .
C14 C15 1.378(5) .
C14 H10 0.9500 .
C15 C16 1.388(6) .
C15 H11 0.9500 .
C16 C17 1.378(5) .
C16 H12 0.9500 .
C17 C18 1.382(5) .
C17 H13 0.9500 .
C18 C19 1.453(5) .
C19 C20 1.393(5) .
C20 C21 1.397(5) .
C20 H14 0.9500 .
C21 C22 1.455(5) .
C22 C23 1.386(5) .
C23 C24 1.376(5) .
C23 H15 0.9500 .
C24 C25 1.369(6) .
C24 H16 0.9500 .
C25 C26 1.379(5) .
C25 H17 0.9500 .
C26 H18 0.9500 .
C27 C29 1.424(5) .
C28 C29 1.423(5) .
C29 C30 1.416(5) .
C30 C32 1.420(5) .
C30 C31 1.424(5) .
C31 C34 1.364(5) .
C31 H19 0.9500 .
C32 C33 1.363(5) .
C32 H20 0.9500 .
C33 C35 1.426(5) .
C33 H21 0.9500 .
C34 C35 1.418(5) .
C34 H22 0.9500 .
C35 C36 1.414(5) .
C36 C37 1.417(5) .
C36 C38 1.424(6) .
C39 C41 1.423(5) .
C40 C41 1.425(6) .
C41 C42 1.405(5) .
C42 C44 1.426(5) .
C42 C43 1.426(5) .
C43 C46 1.357(5) .
C43 H23 0.9500 .
C44 C45 1.365(5) .
C44 H24 0.9500 .
C45 C47 1.419(5) .
C45 H25 0.9500 .
C46 C47 1.421(5) .
C46 H26 0.9500 .
C47 C48 1.426(5) .
C48 C50 1.422(6) .
C48 C49 1.427(6) .

loop_
_geom_torsion_atom_site_label_1
_geom_torsion_atom_site_label_2
_geom_torsion_atom_site_label_3
_geom_torsion_atom_site_label_4
_geom_torsion
C6 N2 N3 C8 -0.2(4)
Cu1 N2 N3 C8 178.3(3)
C6 N2 N3 Cu2 -177.3(3)
Cu1 N2 N3 Cu2 1.3(5)
C19 N6 N7 C21 0.1(4)
Cu2 N6 N7 C21 -176.2(3)
C19 N6 N7 Cu1 174.8(3)
Cu2 N6 N7 Cu1 -1.5(5)
C5 N1 C1 C2 0.8(5)
Cu1 N1 C1 C2 -174.8(3)
N1 C1 C2 C3 -0.6(6)
C1 C2 C3 C4 -0.3(5)
C2 C3 C4 C5 0.8(5)
C1 N1 C5 C4 -0.3(5)
Cu1 N1 C5 C4 176.2(3)
C1 N1 C5 C6 178.3(3)
Cu1 N1 C5 C6 -5.3(4)
C3 C4 C5 N1 -0.5(5)
C3 C4 C5 C6 -178.9(3)
N3 N2 C6 C7 0.3(4)
Cu1 N2 C6 C7 -178.5(2)
N3 N2 C6 C5 -178.0(3)
Cu1 N2 C6 C5 3.2(4)
N1 C5 C6 N2 1.7(4)
C4 C5 C6 N2 -179.8(3)
N1 C5 C6 C7 -176.1(4)
C4 C5 C6 C7 2.4(6)
N2 C6 C7 C8 -0.3(4)
C5 C6 C7 C8 177.6(4)
N2 N3 C8 C7 0.0(4)
Cu2 N3 C8 C7 177.6(2)
N2 N3 C8 C9 179.8(3)
Cu2 N3 C8 C9 -2.7(4)
C6 C7 C8 N3 0.2(4)
C6 C7 C8 C9 -179.5(4)
C13 N4 C9 C10 2.3(5)
Cu2 N4 C9 C10 -175.4(3)
C13 N4 C9 C8 -177.6(3)
Cu2 N4 C9 C8 4.7(4)
N3 C8 C9 N4 -1.6(4)
C7 C8 C9 N4 178.1(4)
N3 C8 C9 C10 178.5(3)
C7 C8 C9 C10 -1.8(6)
N4 C9 C10 C11 -0.2(5)
C8 C9 C10 C11 179.7(3)
C9 C10 C11 C12 -1.4(5)
C10 C11 C12 C13 0.9(6)
C9 N4 C13 C12 -2.8(5)
Cu2 N4 C13 C12 174.4(3)
C11 C12 C13 N4 1.3(6)
C18 N5 C14 C15 -2.3(6)
Cu2 N5 C14 C15 175.0(3)
N5 C14 C15 C16 -0.1(6)
C14 C15 C16 C17 2.5(7)
C15 C16 C17 C18 -2.6(6)
C14 N5 C18 C17 2.1(5)
Cu2 N5 C18 C17 -175.6(3)
C14 N5 C18 C19 -177.1(3)
Cu2 N5 C18 C19 5.1(4)
C16 C17 C18 N5 0.3(6)
C16 C17 C18 C19 179.5(4)
N7 N6 C19 C20 -0.6(4)
Cu2 N6 C19 C20 176.4(3)
N7 N6 C19 C18 177.6(3)
Cu2 N6 C19 C18 -5.4(4)
N5 C18 C19 N6 -0.2(5)
C17 C18 C19 N6 -179.5(4)
N5 C18 C19 C20 177.4(4)
C17 C18 C19 C20 -1.9(7)
N6 C19 C20 C21 0.8(4)
C18 C19 C20 C21 -176.9(4)
N6 N7 C21 C20 0.4(4)
Cu1 N7 C21 C20 -175.3(3)
N6 N7 C21 C22 -178.4(3)
Cu1 N7 C21 C22 5.9(4)
C19 C20 C21 N7 -0.7(4)
C19 C20 C21 C22 177.7(4)
C26 N8 C22 C23 -4.5(5)
Cu1 N8 C22 C23 174.2(3)
C26 N8 C22 C21 175.3(3)
Cu1 N8 C22 C21 -6.0(4)
N7 C21 C22 N8 0.4(5)
C20 C21 C22 N8 -177.9(4)
N7 C21 C22 C23 -179.8(4)
C20 C21 C22 C23 1.9(7)
N8 C22 C23 C24 2.8(6)
C21 C22 C23 C24 -177.0(4)
C22 C23 C24 C25 1.1(6)
C23 C24 C25 C26 -2.9(6)
C22 N8 C26 C25 2.5(5)
Cu1 N8 C26 C25 -175.9(3)
C24 C25 C26 N8 1.2(6)
C28 C29 C30 C32 -4.7(5)
C27 C29 C30 C32 176.6(3)
C28 C29 C30 C31 175.4(3)
C27 C29 C30 C31 -3.3(5)
C29 C30 C31 C34 177.1(3)
C32 C30 C31 C34 -2.8(5)
C29 C30 C32 C33 -176.9(3)
C31 C30 C32 C33 2.9(5)
C30 C32 C33 C35 -0.3(6)
C30 C31 C34 C35 0.0(5)
C31 C34 C35 C36 -176.7(3)
C31 C34 C35 C33 2.6(5)
C32 C33 C35 C36 176.8(3)
C32 C33 C35 C34 -2.5(5)
C34 C35 C36 C37 -179.7(3)
C33 C35 C36 C37 1.0(5)
C34 C35 C36 C38 -0.1(5)
C33 C35 C36 C38 -179.3(3)
C39 C41 C42 C44 170.2(3)
C40 C41 C42 C44 -2.7(5)
C39 C41 C42 C43 -8.3(5)
C40 C41 C42 C43 178.7(3)
C41 C42 C43 C46 178.7(3)
C44 C42 C43 C46 0.1(5)
C41 C42 C44 C45 -178.2(3)
C43 C42 C44 C45 0.5(5)
C42 C44 C45 C47 -0.7(5)
C42 C43 C46 C47 -0.5(5)
C44 C45 C47 C46 0.3(5)
C44 C45 C47 C48 178.7(3)
C43 C46 C47 C45 0.3(5)
C43 C46 C47 C48 -178.2(3)
C45 C47 C48 C50 -171.4(3)
C46 C47 C48 C50 7.0(5)
C45 C47 C48 C49 -1.3(5)
C46 C47 C48 C49 177.1(3)
